data_2019396
loop_
_publ_author_name
'Liu, Lei-Lei'
'Zhou, Yan'
'Li, Ping'
'Tian, Jiang-Ya'

_publ_section_title
;
 A two-dimensional bilayered Cd^II^ coordination polymer with a
 three-dimensional supramolecular architecture incorporating
 1,2-bis(pyridin-4-yl)ethene and 2,2'-(diazenediyl)dibenzoic acid
;
_journal_coeditor_code FN3160
_journal_issue 2
_journal_name_full 'Acta Crystallographica Section C'
_journal_page_first 178
_journal_page_last 181
_journal_paper_doi 10.1107/S2053229613034591
_journal_volume 70
_journal_year 2014
_chemical_formula_iupac '[Cd (C14 H8 N2 O4) (C12 H10 N2)]'
_chemical_formula_moiety 'C26 H18 Cd N4 O4'
_chemical_formula_sum 'C26 H18 Cd N4 O4'
_chemical_formula_weight 562.84
_chemical_name_systematic
Poly[[\m~2~-1,2-bis(pyridin-4-yl)ethene-\k^2^<i>N</i>:<i>N</i>'][\m~2~-2,2'-(diazenediyl)dibenzoato-\k^3^<i>O</i>,<i>O</i>':<i>O</i>'']cadmium(II)]
_space_group_crystal_system monoclinic
_space_group_IT_number 14
_space_group_name_Hall '-P 2yn'
_space_group_name_H-M_alt 'P 1 21/n 1'
_symmetry_space_group_name_Hall '-P 2yn'
_symmetry_space_group_name_H-M 'P 1 21/n 1'
_atom_sites_solution_hydrogens geom
_atom_sites_solution_primary direct
_atom_sites_solution_secondary difmap
_audit_creation_method SHELXL-2013
_cell_angle_alpha 90
_cell_angle_beta 113.56(3)
_cell_angle_gamma 90
_cell_formula_units_Z 4
_cell_length_a 11.417(2)
_cell_length_b 15.127(3)
_cell_length_c 13.953(3)
_cell_measurement_reflns_used 9920
_cell_measurement_temperature 296(2)
_cell_measurement_theta_max 28.37
_cell_measurement_theta_min 2.37
_cell_volume 2208.9(9)
_computing_cell_refinement 'SAINT (Bruker, 2003)'
_computing_data_collection 'APEX2 (Bruker, 2005)'
_computing_data_reduction 'SAINT (Bruker, 2003)'
_computing_molecular_graphics
;
XP (Sheldrick, 2008) and DIAMOND (Brandenburg, 1999)
;
_computing_publication_material
;
SHELXL97 (Sheldrick, 2008) and PLATON (Spek, 2009)
;
_computing_structure_refinement 'SHELXL2013 (Sheldrick, 2008)'
_computing_structure_solution 'SHELXL2013 (Sheldrick, 2008)'
_diffrn_ambient_temperature 296(2)
_diffrn_measured_fraction_theta_full 0.999
_diffrn_measured_fraction_theta_max 0.997
_diffrn_measurement_device_type 'Bruker APEXII CCD area-detector'
_diffrn_measurement_method '\f and \w'
_diffrn_radiation_type MoK\a
_diffrn_radiation_wavelength 0.71073
_diffrn_reflns_av_R_equivalents 0.0316
_diffrn_reflns_limit_h_max 15
_diffrn_reflns_limit_h_min -15
_diffrn_reflns_limit_k_max 20
_diffrn_reflns_limit_k_min -19
_diffrn_reflns_limit_l_max 18
_diffrn_reflns_limit_l_min -18
_diffrn_reflns_number 29346
_diffrn_reflns_theta_full 25.242
_diffrn_reflns_theta_max 28.383
_diffrn_reflns_theta_min 2.085
_exptl_absorpt_coefficient_mu 1.032
_exptl_absorpt_correction_T_max 0.857
_exptl_absorpt_correction_T_min 0.830
_exptl_absorpt_correction_type multi-scan
_exptl_absorpt_process_details '(SADABS; Bruker, 2003)'
_exptl_crystal_colour pink
_exptl_crystal_density_diffrn 1.692
_exptl_crystal_density_method 'not measured'
_exptl_crystal_description block
_exptl_crystal_F_000 1128
_exptl_crystal_size_max 0.200
_exptl_crystal_size_mid 0.150
_exptl_crystal_size_min 0.150
_refine_diff_density_max 0.385
_refine_diff_density_min -0.543
_refine_ls_extinction_method none
_refine_ls_goodness_of_fit_ref 1.029
_refine_ls_hydrogen_treatment constr
_refine_ls_matrix_type full
_refine_ls_number_parameters 316
_refine_ls_number_reflns 5531
_refine_ls_number_restraints 0
_refine_ls_restrained_S_all 1.029
_refine_ls_R_factor_all 0.0392
_refine_ls_R_factor_gt 0.0269
_refine_ls_shift/su_max 0.001
_refine_ls_shift/su_mean 0.000
_refine_ls_structure_factor_coef Fsqd
_refine_ls_weighting_details 'w = 1/[\s^2^(Fo^2^)+(0.0267P)^2^+1.2884P] where P=(Fo^2^+2Fc^2^)/3'
_refine_ls_weighting_scheme calc
_refine_ls_wR_factor_gt 0.0590
_refine_ls_wR_factor_ref 0.0648
_reflns_number_gt 4476
_reflns_number_total 5546
_reflns_threshold_expression I>2\s(I)
_cod_data_source_file fn3160sup1.cf
_cod_data_source_block I
_cod_original_cell_volume 2208.8(9)
_cod_database_code 2019396
_cod_database_fobs_code 2019396
_shelx_space_group_comment
;
The symmetry employed for this shelxl refinement is uniquely defined
by the following loop, which should always be used as a source of
symmetry information in preference to the above space-group names.
They are only intended as comments.
;
_shelx_estimated_absorpt_t_min 0.820
_shelx_estimated_absorpt_t_max 0.861
_shelxl_version_number 20.13

loop_
_space_group_symop_operation_xyz
'x, y, z'
'-x+1/2, y+1/2, -z+1/2'
'-x, -y, -z'
'x-1/2, -y-1/2, z-1/2'

loop_
_atom_site_type_symbol
_atom_site_label
_atom_site_fract_x
_atom_site_fract_y
_atom_site_fract_z
_atom_site_U_iso_or_equiv
_atom_site_adp_type
_atom_site_calc_flag
_atom_site_occupancy
Cd Cd1 0.85744(2) 0.57934(2) 0.46226(2) 0.03224(6) Uani d 1
C C1 0.6081(2) 0.63127(17) 0.37153(16) 0.0338(5) Uani d 1
C C2 0.47303(19) 0.65276(15) 0.29705(17) 0.0332(5) Uani d 1
C C3 0.4481(2) 0.66125(17) 0.19126(18) 0.0409(5) Uani d 1
H H3 0.5139 0.6529 0.1688 0.049 Uiso calc 1
C C4 0.3272(2) 0.68185(18) 0.11938(19) 0.0452(6) Uani d 1
H H4 0.3117 0.6874 0.0489 0.054 Uiso calc 1
C C5 0.2291(2) 0.69416(18) 0.1525(2) 0.0466(6) Uani d 1
H H5 0.1476 0.7084 0.1042 0.056 Uiso calc 1
C C6 0.2518(2) 0.68542(17) 0.2569(2) 0.0434(6) Uani d 1
H H6 0.1853 0.6934 0.2785 0.052 Uiso calc 1
C C7 0.37338(19) 0.66482(15) 0.32993(17) 0.0324(5) Uani d 1
C C8 0.3502(2) 0.66117(15) 0.57681(17) 0.0333(5) Uani d 1
C C9 0.4762(2) 0.66090(18) 0.6494(2) 0.0448(6) Uani d 1
H H9 0.5421 0.6536 0.6270 0.054 Uiso calc 1
C C10 0.5041(2) 0.67139(19) 0.7546(2) 0.0501(6) Uani d 1
H H10 0.5883 0.6680 0.8031 0.060 Uiso calc 1
C C11 0.4072(3) 0.68693(19) 0.78789(19) 0.0514(7) Uani d 1
H H11 0.4263 0.6976 0.8582 0.062 Uiso calc 1
C C12 0.2816(2) 0.68655(19) 0.71616(18) 0.0460(6) Uani d 1
H H12 0.2165 0.6977 0.7387 0.055 Uiso calc 1
C C13 0.2509(2) 0.66967(15) 0.61075(17) 0.0337(5) Uani d 1
C C14 0.11219(19) 0.65396(16) 0.54090(15) 0.0321(5) Uani d 1
C C15 0.9595(2) 0.61844(18) 0.70803(17) 0.0401(5) Uani d 1
H H15 1.0255 0.6439 0.6946 0.048 Uiso calc 1
C C16 0.9660(2) 0.62197(17) 0.80875(16) 0.0385(5) Uani d 1
H H16 1.0345 0.6497 0.8613 0.046 Uiso calc 1
C C17 0.8691(2) 0.58364(15) 0.83072(16) 0.0330(5) Uani d 1
C C18 0.7690(2) 0.54389(17) 0.74839(17) 0.0376(5) Uani d 1
H H18 0.7023 0.5173 0.7599 0.045 Uiso calc 1
C C19 0.7694(2) 0.54426(16) 0.64984(16) 0.0365(5) Uani d 1
H H19 0.7013 0.5182 0.5954 0.044 Uiso calc 1
C C20 0.8766(2) 0.58749(17) 0.93792(17) 0.0401(5) Uani d 1
H H20 0.9460 0.6180 0.9859 0.048 Uiso calc 1
C C21 0.7968(2) 0.55290(17) 0.97436(17) 0.0403(5) Uani d 1
H H21 0.7260 0.5229 0.9275 0.048 Uiso calc 1
C C22 0.8115(2) 0.55828(16) 1.08339(16) 0.0351(5) Uani d 1
C C23 0.9183(2) 0.59518(17) 1.16178(17) 0.0410(6) Uani d 1
H H23 0.9834 0.6189 1.1456 0.049 Uiso calc 1
C C24 0.9281(2) 0.59679(17) 1.26284(17) 0.0393(5) Uani d 1
H H24 1.0012 0.6211 1.3140 0.047 Uiso calc 1
C C25 0.7350(2) 0.52888(18) 1.21695(17) 0.0413(6) Uani d 1
H H25 0.6714 0.5060 1.2355 0.050 Uiso calc 1
C C26 0.7187(2) 0.52370(19) 1.11355(17) 0.0451(6) Uani d 1
H H26 0.6460 0.4972 1.0644 0.054 Uiso calc 1
N N1 0.40723(17) 0.66223(13) 0.44004(15) 0.0359(4) Uani d 1
N N2 0.31425(17) 0.65714(13) 0.46625(14) 0.0355(4) Uani d 1
N N3 0.86399(17) 0.58059(13) 0.62892(13) 0.0334(4) Uani d 1
N N4 0.83739(17) 0.56498(13) 1.29135(13) 0.0335(4) Uani d 1
O O1 0.63330(15) 0.55260(12) 0.39939(13) 0.0421(4) Uani d 1
O O2 0.68988(15) 0.69148(12) 0.39413(13) 0.0461(4) Uani d 1
O O3 0.08109(15) 0.57455(11) 0.51322(12) 0.0399(4) Uani d 1
O O4 0.03255(16) 0.71318(13) 0.52188(14) 0.0538(5) Uani d 1

loop_
_atom_site_aniso_label
_atom_site_aniso_U_11
_atom_site_aniso_U_22
_atom_site_aniso_U_33
_atom_site_aniso_U_12
_atom_site_aniso_U_13
_atom_site_aniso_U_23
Cd1 0.02453(8) 0.05550(12) 0.01840(7) 0.00586(7) 0.01038(6) 0.00213(7)
C1 0.0274(10) 0.0530(15) 0.0245(9) 0.0047(10) 0.0142(8) -0.0003(10)
C2 0.0254(10) 0.0402(13) 0.0334(11) 0.0033(9) 0.0113(9) 0.0034(10)
C3 0.0346(11) 0.0562(16) 0.0336(11) 0.0055(11) 0.0152(10) 0.0056(11)
C4 0.0431(13) 0.0550(16) 0.0319(11) 0.0013(12) 0.0090(10) 0.0062(11)
C5 0.0296(11) 0.0567(17) 0.0444(13) 0.0040(11) 0.0050(10) 0.0071(12)
C6 0.0262(10) 0.0544(16) 0.0490(14) 0.0046(10) 0.0145(10) 0.0067(12)
C7 0.0267(10) 0.0360(12) 0.0362(11) 0.0003(9) 0.0144(9) 0.0014(9)
C8 0.0279(10) 0.0385(13) 0.0341(11) -0.0045(9) 0.0129(9) -0.0051(10)
C9 0.0290(11) 0.0543(16) 0.0477(14) -0.0033(11) 0.0117(10) -0.0007(12)
C10 0.0353(13) 0.0589(17) 0.0430(14) -0.0103(12) 0.0019(11) -0.0002(13)
C11 0.0512(15) 0.0651(19) 0.0315(12) -0.0181(13) 0.0099(11) -0.0083(12)
C12 0.0418(13) 0.0668(18) 0.0320(11) -0.0125(12) 0.0174(10) -0.0106(12)
C13 0.0303(10) 0.0414(13) 0.0304(10) -0.0056(9) 0.0131(9) -0.0035(10)
C14 0.0267(10) 0.0533(15) 0.0196(9) -0.0037(10) 0.0128(8) 0.0019(9)
C15 0.0363(12) 0.0596(16) 0.0279(10) -0.0056(11) 0.0166(9) 0.0006(11)
C16 0.0378(12) 0.0541(15) 0.0234(10) -0.0065(11) 0.0121(9) -0.0029(10)
C17 0.0406(11) 0.0390(12) 0.0223(9) 0.0020(10) 0.0156(9) 0.0016(9)
C18 0.0431(13) 0.0462(14) 0.0293(10) -0.0050(10) 0.0206(10) -0.0008(10)
C19 0.0409(12) 0.0459(13) 0.0239(10) -0.0034(10) 0.0142(9) -0.0032(10)
C20 0.0464(13) 0.0535(15) 0.0218(9) -0.0059(11) 0.0151(9) -0.0035(10)
C21 0.0455(13) 0.0551(15) 0.0226(10) -0.0044(11) 0.0161(9) -0.0028(10)
C22 0.0405(12) 0.0467(14) 0.0210(9) 0.0007(10) 0.0154(9) 0.0002(9)
C23 0.0424(13) 0.0591(16) 0.0260(10) -0.0111(11) 0.0184(10) -0.0024(10)
C24 0.0393(12) 0.0559(16) 0.0244(10) -0.0074(11) 0.0147(9) -0.0020(10)
C25 0.0391(12) 0.0614(17) 0.0291(11) -0.0042(11) 0.0195(10) -0.0017(11)
C26 0.0394(12) 0.0711(18) 0.0254(10) -0.0107(12) 0.0135(10) -0.0068(11)
N1 0.0291(9) 0.0448(11) 0.0377(10) 0.0021(8) 0.0176(8) 0.0015(9)
N2 0.0285(9) 0.0452(12) 0.0367(10) -0.0020(8) 0.0170(8) -0.0037(9)
N3 0.0361(9) 0.0443(11) 0.0239(8) 0.0015(8) 0.0163(7) 0.0002(8)
N4 0.0339(9) 0.0475(12) 0.0216(8) 0.0031(8) 0.0137(7) 0.0007(8)
O1 0.0346(8) 0.0515(11) 0.0398(9) 0.0082(7) 0.0144(7) 0.0103(8)
O2 0.0302(8) 0.0556(11) 0.0469(10) -0.0031(8) 0.0094(7) -0.0017(8)
O3 0.0299(8) 0.0465(10) 0.0365(8) -0.0064(7) 0.0060(7) -0.0014(8)
O4 0.0424(10) 0.0663(13) 0.0472(10) 0.0167(9) 0.0120(8) -0.0011(9)

loop_
_atom_type_symbol
_atom_type_description
_atom_type_scat_dispersion_real
_atom_type_scat_dispersion_imag
_atom_type_scat_source
C C 0.0033 0.0016 'International Tables Vol C Tables 4.2.6.8 and 6.1.1.4'
H H 0.0000 0.0000 'International Tables Vol C Tables 4.2.6.8 and 6.1.1.4'
N N 0.0061 0.0033 'International Tables Vol C Tables 4.2.6.8 and 6.1.1.4'
O O 0.0106 0.0060 'International Tables Vol C Tables 4.2.6.8 and 6.1.1.4'
Cd Cd -0.8075 1.2024 'International Tables Vol C Tables 4.2.6.8 and 6.1.1.4'

loop_
_geom_angle_atom_site_label_1
_geom_angle_atom_site_label_2
_geom_angle_atom_site_label_3
_geom_angle_site_symmetry_1
_geom_angle_site_symmetry_3
_geom_angle
_geom_angle_publ_flag
N3 Cd1 N4 . 1_554 173.96(7) y
N3 Cd1 O3 . 1_655 95.83(7) y
N4 Cd1 O3 1_554 1_655 87.54(7) y
N3 Cd1 O1 . . 88.27(7) y
N4 Cd1 O1 1_554 . 87.44(7) y
O3 Cd1 O1 1_655 . 167.82(6) y
N3 Cd1 O3 . 3_666 88.54(6) y
N4 Cd1 O3 1_554 3_666 87.65(6) y
O3 Cd1 O3 1_655 3_666 73.14(6) y
O1 Cd1 O3 . 3_666 95.56(6) y
N3 Cd1 O2 . . 95.26(7) y
N4 Cd1 O2 1_554 . 85.68(7) y
O3 Cd1 O2 1_655 . 136.17(6) y
O1 Cd1 O2 . . 54.36(6) y
O3 Cd1 O2 3_666 . 149.40(6) y
N3 Cd1 C1 . . 94.19(7) ?
N4 Cd1 C1 1_554 . 83.90(7) ?
O3 Cd1 C1 1_655 . 161.89(7) ?
O1 Cd1 C1 . . 27.24(6) ?
O3 Cd1 C1 3_666 . 122.23(7) ?
O2 Cd1 C1 . . 27.29(6) ?
O1 C1 O2 . . 124.0(2) ?
O1 C1 C2 . . 117.6(2) ?
O2 C1 C2 . . 118.1(2) ?
O1 C1 Cd1 . . 60.88(11) ?
O2 C1 Cd1 . . 63.73(12) ?
C2 C1 Cd1 . . 165.93(14) ?
C3 C2 C7 . . 119.2(2) ?
C3 C2 C1 . . 117.94(18) ?
C7 C2 C1 . . 122.89(19) ?
C4 C3 C2 . . 120.8(2) ?
C4 C3 H3 . . 119.6 ?
C2 C3 H3 . . 119.6 ?
C3 C4 C5 . . 119.7(2) ?
C3 C4 H4 . . 120.1 ?
C5 C4 H4 . . 120.1 ?
C6 C5 C4 . . 120.3(2) ?
C6 C5 H5 . . 119.9 ?
C4 C5 H5 . . 119.9 ?
C5 C6 C7 . . 120.4(2) ?
C5 C6 H6 . . 119.8 ?
C7 C6 H6 . . 119.8 ?
C6 C7 C2 . . 119.6(2) ?
C6 C7 N1 . . 123.82(19) ?
C2 C7 N1 . . 116.35(19) ?
C9 C8 C13 . . 119.8(2) ?
C9 C8 N2 . . 123.58(19) ?
C13 C8 N2 . . 116.59(19) ?
C10 C9 C8 . . 120.4(2) ?
C10 C9 H9 . . 119.8 ?
C8 C9 H9 . . 119.8 ?
C9 C10 C11 . . 120.1(2) ?
C9 C10 H10 . . 120.0 ?
C11 C10 H10 . . 120.0 ?
C10 C11 C12 . . 119.7(2) ?
C10 C11 H11 . . 120.2 ?
C12 C11 H11 . . 120.2 ?
C11 C12 C13 . . 121.0(2) ?
C11 C12 H12 . . 119.5 ?
C13 C12 H12 . . 119.5 ?
C12 C13 C8 . . 118.6(2) ?
C12 C13 C14 . . 117.82(19) ?
C8 C13 C14 . . 123.36(19) ?
O4 C14 O3 . . 122.2(2) ?
O4 C14 C13 . . 121.3(2) ?
O3 C14 C13 . . 116.1(2) ?
N3 C15 C16 . . 123.7(2) ?
N3 C15 H15 . . 118.1 ?
C16 C15 H15 . . 118.1 ?
C15 C16 C17 . . 119.1(2) ?
C15 C16 H16 . . 120.5 ?
C17 C16 H16 . . 120.5 ?
C16 C17 C18 . . 117.53(19) ?
C16 C17 C20 . . 118.9(2) ?
C18 C17 C20 . . 123.6(2) ?
C19 C18 C17 . . 119.5(2) ?
C19 C18 H18 . . 120.2 ?
C17 C18 H18 . . 120.2 ?
N3 C19 C18 . . 122.8(2) ?
N3 C19 H19 . . 118.6 ?
C18 C19 H19 . . 118.6 ?
C21 C20 C17 . . 127.7(2) ?
C21 C20 H20 . . 116.1 ?
C17 C20 H20 . . 116.1 ?
C20 C21 C22 . . 124.7(2) ?
C20 C21 H21 . . 117.6 ?
C22 C21 H21 . . 117.6 ?
C23 C22 C26 . . 116.65(19) ?
C23 C22 C21 . . 122.7(2) ?
C26 C22 C21 . . 120.6(2) ?
C24 C23 C22 . . 120.2(2) ?
C24 C23 H23 . . 119.9 ?
C22 C23 H23 . . 119.9 ?
N4 C24 C23 . . 123.0(2) ?
N4 C24 H24 . . 118.5 ?
C23 C24 H24 . . 118.5 ?
N4 C25 C26 . . 123.2(2) ?
N4 C25 H25 . . 118.4 ?
C26 C25 H25 . . 118.4 ?
C25 C26 C22 . . 119.6(2) ?
C25 C26 H26 . . 120.2 ?
C22 C26 H26 . . 120.2 ?
N2 N1 C7 . . 114.74(19) ?
N1 N2 C8 . . 113.60(18) ?
C15 N3 C19 . . 117.29(18) ?
C15 N3 Cd1 . . 121.84(14) ?
C19 N3 Cd1 . . 120.85(14) ?
C25 N4 C24 . . 117.26(18) ?
C25 N4 Cd1 . 1_556 122.47(14) ?
C24 N4 Cd1 . 1_556 120.21(15) ?
C1 O1 Cd1 . . 91.88(13) ?
C1 O2 Cd1 . . 88.97(14) ?
C14 O3 Cd1 . 1_455 101.53(13) ?
C14 O3 Cd1 . 3_666 147.07(14) ?
Cd1 O3 Cd1 1_455 3_666 106.86(6) ?

loop_
_geom_bond_atom_site_label_1
_geom_bond_atom_site_label_2
_geom_bond_site_symmetry_2
_geom_bond_distance
_geom_bond_publ_flag
Cd1 N3 . 2.2966(17) y
Cd1 N4 1_554 2.3130(17) y
Cd1 O3 1_655 2.3621(17) y
Cd1 O1 . 2.3848(18) y
Cd1 O3 3_666 2.4158(18) y
Cd1 O2 . 2.4469(18) y
Cd1 C1 . 2.728(2) ?
C1 O1 . 1.249(3) ?
C1 O2 . 1.251(3) ?
C1 C2 . 1.511(3) ?
C2 C3 . 1.393(3) ?
C2 C7 . 1.398(3) ?
C3 C4 . 1.379(3) ?
C3 H3 . 0.9300 ?
C4 C5 . 1.384(3) ?
C4 H4 . 0.9300 ?
C5 C6 . 1.381(3) ?
C5 H5 . 0.9300 ?
C6 C7 . 1.390(3) ?
C6 H6 . 0.9300 ?
C7 N1 . 1.427(3) ?
C8 C9 . 1.390(3) ?
C8 C13 . 1.398(3) ?
C8 N2 . 1.430(3) ?
C9 C10 . 1.381(4) ?
C9 H9 . 0.9300 ?
C10 C11 . 1.381(4) ?
C10 H10 . 0.9300 ?
C11 C12 . 1.382(3) ?
C11 H11 . 0.9300 ?
C12 C13 . 1.393(3) ?
C12 H12 . 0.9300 ?
C13 C14 . 1.510(3) ?
C14 O4 . 1.227(3) ?
C14 O3 . 1.268(3) ?
C15 N3 . 1.331(3) ?
C15 C16 . 1.378(3) ?
C15 H15 . 0.9300 ?
C16 C17 . 1.388(3) ?
C16 H16 . 0.9300 ?
C17 C18 . 1.392(3) ?
C17 C20 . 1.465(3) ?
C18 C19 . 1.377(3) ?
C18 H18 . 0.9300 ?
C19 N3 . 1.343(3) ?
C19 H19 . 0.9300 ?
C20 C21 . 1.316(3) ?
C20 H20 . 0.9300 ?
C21 C22 . 1.464(3) ?
C21 H21 . 0.9300 ?
C22 C23 . 1.389(3) ?
C22 C26 . 1.390(3) ?
C23 C24 . 1.369(3) ?
C23 H23 . 0.9300 ?
C24 N4 . 1.339(3) ?
C24 H24 . 0.9300 ?
C25 N4 . 1.331(3) ?
C25 C26 . 1.381(3) ?
C25 H25 . 0.9300 ?
C26 H26 . 0.9300 ?
N1 N2 . 1.256(2) ?
N4 Cd1 1_556 2.3130(17) ?
O3 Cd1 1_455 2.3621(17) ?
O3 Cd1 3_666 2.4158(18) ?

loop_
_geom_hbond_atom_site_label_D
_geom_hbond_atom_site_label_H
_geom_hbond_atom_site_label_A
_geom_hbond_site_symmetry_A
_geom_hbond_distance_DH
_geom_hbond_distance_HA
_geom_hbond_distance_DA
_geom_hbond_angle_DHA
C11 H11 O4 4_676 0.93 2.51 3.355(3) 151.4

loop_
_geom_torsion_atom_site_label_1
_geom_torsion_atom_site_label_2
_geom_torsion_atom_site_label_3
_geom_torsion_atom_site_label_4
_geom_torsion_site_symmetry_4
_geom_torsion
O1 C1 C2 C3 . -99.1(3)
O2 C1 C2 C3 . 74.8(3)
Cd1 C1 C2 C3 . -18.9(8)
O1 C1 C2 C7 . 81.2(3)
O2 C1 C2 C7 . -104.9(3)
Cd1 C1 C2 C7 . 161.5(6)
C7 C2 C3 C4 . 0.4(4)
C1 C2 C3 C4 . -179.2(2)
C2 C3 C4 C5 . -0.1(4)
C3 C4 C5 C6 . -0.4(4)
C4 C5 C6 C7 . 0.5(4)
C5 C6 C7 C2 . -0.1(4)
C5 C6 C7 N1 . 174.3(2)
C3 C2 C7 C6 . -0.3(4)
C1 C2 C7 C6 . 179.3(2)
C3 C2 C7 N1 . -175.2(2)
C1 C2 C7 N1 . 4.5(3)
C13 C8 C9 C10 . -1.8(4)
N2 C8 C9 C10 . 175.3(2)
C8 C9 C10 C11 . -3.4(4)
C9 C10 C11 C12 . 3.9(4)
C10 C11 C12 C13 . 0.8(4)
C11 C12 C13 C8 . -5.9(4)
C11 C12 C13 C14 . 169.1(3)
C9 C8 C13 C12 . 6.3(4)
N2 C8 C13 C12 . -170.9(2)
C9 C8 C13 C14 . -168.3(2)
N2 C8 C13 C14 . 14.4(3)
C12 C13 C14 O4 . 66.9(3)
C8 C13 C14 O4 . -118.4(3)
C12 C13 C14 O3 . -105.5(3)
C8 C13 C14 O3 . 69.3(3)
N3 C15 C16 C17 . 0.6(4)
C15 C16 C17 C18 . -0.5(4)
C15 C16 C17 C20 . 179.9(2)
C16 C17 C18 C19 . -0.2(4)
C20 C17 C18 C19 . 179.3(2)
C17 C18 C19 N3 . 1.0(4)
C16 C17 C20 C21 . -177.7(3)
C18 C17 C20 C21 . 2.7(4)
C17 C20 C21 C22 . 179.0(2)
C20 C21 C22 C23 . -5.2(4)
C20 C21 C22 C26 . 176.6(3)
C26 C22 C23 C24 . -0.4(4)
C21 C22 C23 C24 . -178.7(2)
C22 C23 C24 N4 . -0.9(4)
N4 C25 C26 C22 . -0.8(4)
C23 C22 C26 C25 . 1.2(4)
C21 C22 C26 C25 . 179.5(2)
C6 C7 N1 N2 . 17.7(3)
C2 C7 N1 N2 . -167.7(2)
C7 N1 N2 C8 . -175.67(19)
C9 C8 N2 N1 . -6.7(3)
C13 C8 N2 N1 . 170.4(2)
C16 C15 N3 C19 . 0.1(4)
C16 C15 N3 Cd1 . 178.9(2)
C18 C19 N3 C15 . -0.9(4)
C18 C19 N3 Cd1 . -179.65(18)
C26 C25 N4 C24 . -0.5(4)
C26 C25 N4 Cd1 1_556 176.7(2)
C23 C24 N4 C25 . 1.4(4)
C23 C24 N4 Cd1 1_556 -175.93(19)
O2 C1 O1 Cd1 . -9.4(2)
C2 C1 O1 Cd1 . 164.09(15)
O1 C1 O2 Cd1 . 9.2(2)
C2 C1 O2 Cd1 . -164.30(16)
O4 C14 O3 Cd1 1_455 -11.7(2)
C13 C14 O3 Cd1 1_455 160.59(14)
O4 C14 O3 Cd1 3_666 -161.02(19)
C13 C14 O3 Cd1 3_666 11.3(3)
